data_7237868
loop_
_publ_author_name
'Sun, Juan'
'Sun, Zan'
'Wang, Kang'
'Xi, Lu'
'Ma, Yue'
'Li, Licun'

_publ_section_title
;
 Slow relaxation of magnetization in unprecedented Cu--Ln-Rad
 hetero-tri-spin chains constructed from multidentate nitronyl nitroxide
;
_journal_issue 29
_journal_name_full 'Journal of Materials Chemistry C'
_journal_page_first 9057
_journal_paper_doi 10.1039/C9TC02410G
_journal_volume 7
_journal_year 2019
_chemical_formula_sum 'C58 H32 Cu2 Dy F42 N4 O17'
_chemical_formula_weight 2144.48
_space_group_crystal_system triclinic
_space_group_IT_number 2
_space_group_name_Hall '-P 1'
_space_group_name_H-M_alt 'P -1'
_atom_sites_solution_hydrogens mixed
_audit_creation_method SHELXL-2014/7
_audit_update_record
;
2019-04-01 deposited with the CCDC.	2019-06-27 downloaded from the CCDC.
;
_cell_angle_alpha 74.60(3)
_cell_angle_beta 85.46(3)
_cell_angle_gamma 87.18(3)
_cell_formula_units_Z 2
_cell_length_a 12.222(2)
_cell_length_b 16.580(3)
_cell_length_c 20.905(4)
_cell_measurement_reflns_used 8157
_cell_measurement_temperature 113.1500
_cell_measurement_theta_max 27.8267
_cell_measurement_theta_min 1.4041
_cell_volume 4069.5(14)
_computing_cell_refinement
;
CrystalClear-SM Expert 2.1 b42 (Rigaku, 2015)
;
_computing_data_collection
;
'CrystalClear-SM Expert 2.1 b42 (Rigaku, 2015)'
;
_computing_data_reduction
;
CrystalClear-SM Expert 2.1 b42 (Rigaku, 2015)
;
_computing_molecular_graphics Diamond
_computing_publication_material Diamond
_computing_structure_refinement 'SHELXL-2014/7 (Sheldrick, 2014)'
_computing_structure_solution SHELXL
_diffrn_ambient_temperature 113.1500
_diffrn_measured_fraction_theta_full 0.998
_diffrn_measured_fraction_theta_max 0.998
_diffrn_measurement_device_type 'Rigaku Pilatus 200K'
_diffrn_measurement_method 'profile data from \w-scans'
_diffrn_radiation_type MoK\a
_diffrn_radiation_wavelength 0.71073
_diffrn_reflns_av_R_equivalents 0.0638
_diffrn_reflns_av_unetI/netI 0.0756
_diffrn_reflns_Laue_measured_fraction_full 0.998
_diffrn_reflns_Laue_measured_fraction_max 0.998
_diffrn_reflns_limit_h_max 14
_diffrn_reflns_limit_h_min -14
_diffrn_reflns_limit_k_max 19
_diffrn_reflns_limit_k_min -19
_diffrn_reflns_limit_l_max 24
_diffrn_reflns_limit_l_min -24
_diffrn_reflns_number 39209
_diffrn_reflns_point_group_measured_fraction_full 0.998
_diffrn_reflns_point_group_measured_fraction_max 0.998
_diffrn_reflns_theta_full 25.009
_diffrn_reflns_theta_max 25.009
_diffrn_reflns_theta_min 1.274
_exptl_absorpt_coefficient_mu 1.584
_exptl_absorpt_correction_T_max 0.728
_exptl_absorpt_correction_T_min 0.628
_exptl_absorpt_correction_type multi-scan
_exptl_absorpt_process_details SADABS
_exptl_crystal_colour purple-green
_exptl_crystal_density_diffrn 1.750
_exptl_crystal_description BLOCK
_exptl_crystal_F_000 2092
_exptl_crystal_size_max 0.3
_exptl_crystal_size_mid 0.25
_exptl_crystal_size_min 0.2
_refine_diff_density_max 2.050
_refine_diff_density_min -1.530
_refine_diff_density_rms 0.146
_refine_ls_extinction_method none
_refine_ls_goodness_of_fit_ref 1.000
_refine_ls_hydrogen_treatment constr
_refine_ls_matrix_type full
_refine_ls_number_parameters 1198
_refine_ls_number_reflns 14328
_refine_ls_number_restraints 119
_refine_ls_restrained_S_all 1.013
_refine_ls_R_factor_all 0.0934
_refine_ls_R_factor_gt 0.0762
_refine_ls_shift/su_max 0.004
_refine_ls_shift/su_mean 0.002
_refine_ls_structure_factor_coef Fsqd
_refine_ls_weighting_details 'w=1/[\s^2^(Fo^2^)+(0.1272P)^2^+15.9686P] where P=(Fo^2^+2Fc^2^)/3'
_refine_ls_weighting_scheme calc
_refine_ls_wR_factor_gt 0.2013
_refine_ls_wR_factor_ref 0.2175
_reflns_Friedel_coverage 0.000
_reflns_number_gt 11395
_reflns_number_total 14328
_reflns_threshold_expression 'I > 2\s(I)'
_cod_data_source_file c9tc02410g2.cif
_cod_data_source_block 1_CCDC2
_cod_depositor_comments
;
The following automatic conversions were performed:

data item '_exptl_absorpt_correction_type' value 'Multi-scan' was
changed to 'multi-scan' in accordance with the
/home/saulius/struct/COD-crude-data/automatic-downloads/DataCite-retrospective/RSC/depositions/lib/dictionaries/cif_core.dic
dictionary named 'cif_core.dic' version 2.4.2 last updated on
2011-04-26.

Automatic conversion script
Id: cif_fix_values 6909 2019-04-08 15:41:33Z antanas 
;
_cod_database_code 7237868
_shelx_shelxl_version_number 2014/7
_shelx_space_group_comment
;
The symmetry employed for this shelxl refinement is uniquely defined
by the following loop, which should always be used as a source of
symmetry information in preference to the above space-group names.
They are only intended as comments.
;

loop_
_space_group_symop_operation_xyz
'x, y, z'
'-x, -y, -z'

loop_
_atom_site_label
_atom_site_type_symbol
_atom_site_fract_x
_atom_site_fract_y
_atom_site_fract_z
_atom_site_U_iso_or_equiv
_atom_site_adp_type
_atom_site_occupancy
_atom_site_site_symmetry_order
_atom_site_calc_flag
_atom_site_refinement_flags_posn
_atom_site_refinement_flags_adp
_atom_site_refinement_flags_occupancy
_atom_site_disorder_assembly
_atom_site_disorder_group
Dy1 Dy 0.24755(3) 0.48567(2) 0.27523(2) 0.03510(15) Uani 1 1 d . . . . .
Cu2 Cu -0.05719(8) -0.05145(6) 0.23201(5) 0.0357(2) Uani 1 1 d . . . . .
Cu3 Cu 0.5000 0.5000 0.0000 0.0327(3) Uani 1 2 d S . P . .
Cu1 Cu 0.5000 0.0000 0.5000 0.0343(3) Uani 1 2 d S . P . .
F23 F 0.0617(8) 0.1695(5) 0.4021(4) 0.107(3) Uani 1 1 d . . . . .
F24 F 0.1766(7) 0.2197(5) 0.4491(3) 0.086(2) Uani 1 1 d . . . . .
F20 F -0.0112(7) 0.3760(7) 0.1453(5) 0.121(4) Uani 1 1 d . . . . .
F19 F 0.1439(7) 0.3413(8) 0.1120(5) 0.126(4) Uani 1 1 d . . . . .
F22 F 0.0150(10) 0.2747(7) 0.4412(6) 0.162(5) Uani 1 1 d . . . . .
F21 F 0.0419(11) 0.2516(6) 0.1728(6) 0.152(5) Uani 1 1 d . . . . .
F30 F 0.0837(8) 0.0476(6) 0.0227(4) 0.112(3) Uani 1 1 d . U . . .
F29 F 0.1500(7) 0.1349(6) 0.0619(4) 0.103(3) Uani 1 1 d . . . . .
F28 F 0.0139(9) 0.1668(9) 0.0032(5) 0.170(6) Uani 1 1 d . . . . .
F5 F 0.6276(5) -0.0532(6) 0.2709(3) 0.087(2) Uani 1 1 d . . . . .
F31 F -0.2698(6) -0.1969(4) 0.4153(3) 0.081(2) Uani 1 1 d . . . . .
F32 F -0.1260(7) -0.2733(5) 0.4104(4) 0.102(3) Uani 1 1 d . . . . .
F3 F 0.8938(6) 0.0407(7) 0.3842(4) 0.116(4) Uani 1 1 d . . . . .
F2 F 0.8495(5) 0.0925(6) 0.4638(4) 0.096(3) Uani 1 1 d . . . . .
F41 F 0.8612(7) 0.4294(6) -0.0964(3) 0.108(3) Uani 1 1 d . . . . .
F18 F -0.1518(5) 0.4406(5) 0.3228(4) 0.089(2) Uani 1 1 d . . . . .
F38 F 0.6345(8) 0.5329(6) 0.1891(4) 0.120(4) Uani 1 1 d . . . . .
F39 F 0.6332(9) 0.4025(7) 0.2138(4) 0.116(3) Uani 1 1 d . . . . .
F33 F -0.2782(7) -0.3055(5) 0.3802(4) 0.097(3) Uani 1 1 d . . . . .
F37 F 0.7829(6) 0.4628(8) 0.1859(4) 0.126(4) Uani 1 1 d . . . . .
F1 F 0.8835(6) -0.0361(6) 0.4821(7) 0.168(6) Uani 1 1 d . . . . .
F4 F 0.4927(8) 0.0260(7) 0.2730(4) 0.123(4) Uani 1 1 d . . . . .
F14 F 0.0754(10) 0.6015(10) 0.4874(9) 0.205(7) Uani 1 1 d . . . . .
F15 F 0.2331(11) 0.5729(10) 0.4882(5) 0.172(6) Uani 1 1 d . . . . .
F40 F 0.9392(12) 0.4268(9) -0.0142(7) 0.174(5) Uani 1 1 d . U . . .
F16 F -0.1756(13) 0.5665(7) 0.2767(7) 0.181(7) Uani 1 1 d . . . . .
F6 F 0.4785(10) -0.0977(8) 0.3199(5) 0.158(5) Uani 1 1 d . . . . .
F17 F -0.1770(11) 0.5317(9) 0.3767(6) 0.166(5) Uani 1 1 d . . . . .
F13 F 0.1766(15) 0.6878(9) 0.4273(7) 0.200(7) Uani 1 1 d . . . . .
F42 F 0.8590(11) 0.3318(8) -0.0142(7) 0.190(5) Uani 1 1 d . U . . .
O15 O -0.1258(5) -0.1280(4) 0.3090(3) 0.0411(14) Uani 1 1 d . . . . .
O16 O 0.5653(5) 0.4900(4) 0.0864(3) 0.0415(14) Uani 1 1 d . . . . .
O4 O 0.4948(4) -0.0289(4) 0.4167(3) 0.0385(13) Uani 1 1 d . . . . .
O13 O 0.0207(5) 0.0153(4) 0.1521(3) 0.0457(15) Uani 1 1 d . . . . .
O3 O 0.6595(4) 0.0075(4) 0.4904(3) 0.0405(13) Uani 1 1 d . . . . .
O2 O 0.4076(4) 0.4054(3) 0.3021(3) 0.0332(12) Uani 1 1 d . . . . .
O9 O 0.2151(5) 0.5328(4) 0.3704(3) 0.0432(14) Uani 1 1 d . . . . .
O6 O 0.1940(5) 0.3576(4) 0.3495(3) 0.0446(14) Uani 1 1 d . . . . .
O17 O 0.6684(5) 0.4597(4) -0.0388(3) 0.0443(14) Uani 1 1 d . . . . .
O5 O 0.1818(5) 0.4074(4) 0.2104(3) 0.0473(15) Uani 1 1 d . . . . .
O14 O -0.1447(5) -0.0931(5) 0.1748(3) 0.0573(18) Uani 1 1 d D . . . .
O11 O 0.3602(5) 0.5092(4) 0.1730(3) 0.0481(15) Uani 1 1 d . . . . .
H11A H 0.4214 0.5286 0.1779 0.072 Uiso 1 1 d R U . . .
H11B H 0.3275 0.5445 0.1425 0.072 Uiso 1 1 d R U . . .
O10 O 0.0552(5) 0.4919(4) 0.2955(3) 0.0474(15) Uani 1 1 d . U . . .
O7 O 0.3849(5) 0.5804(4) 0.2783(4) 0.0511(16) Uani 1 1 d . . . . .
O12 O -0.1650(6) 0.0574(4) 0.2330(4) 0.0578(18) Uani 1 1 d . . . . .
O1 O 0.4911(7) 0.1392(4) 0.4263(4) 0.063(2) Uani 1 1 d . . . . .
O8 O 0.1848(6) 0.6198(4) 0.2212(3) 0.0572(17) Uani 1 1 d . U . . .
N3 N 0.0637(5) -0.0372(4) 0.2875(3) 0.0322(14) Uani 1 1 d . . . . .
N2 N 0.4432(5) 0.3434(4) 0.3488(3) 0.0325(14) Uani 1 1 d . . . . .
N4 N 0.4568(6) 0.3778(4) 0.0310(3) 0.0390(16) Uani 1 1 d . . . . .
N1 N 0.4844(6) 0.2181(4) 0.4083(3) 0.0372(16) Uani 1 1 d . . . . .
C44 C 0.0570(11) 0.1098(9) 0.0492(6) 0.076(4) Uani 1 1 d . . . . .
C29 C 0.1636(13) 0.6087(12) 0.4475(7) 0.089(5) Uani 1 1 d . . . . .
C18 C 0.1231(6) 0.0322(5) 0.2707(4) 0.0334(17) Uani 1 1 d . . . . .
H18 H 0.1050 0.0744 0.2336 0.040 Uiso 1 1 calc R U . . .
C57 C 0.6633(7) 0.4707(5) 0.1001(4) 0.0408(19) Uani 1 1 d . . . . .
C50 C -0.2022(9) -0.1588(8) 0.1906(5) 0.064(3) Uani 1 1 d . . . . .
C23 C 0.4220(6) 0.3444(5) 0.0941(4) 0.0325(17) Uani 1 1 d . . . . .
H23 H 0.4136 0.3793 0.1225 0.039 Uiso 1 1 calc R U . . .
C9 C 0.3222(7) 0.1549(5) 0.3289(4) 0.0337(17) Uani 1 1 d . . . . .
H9 H 0.3100 0.1301 0.3742 0.040 Uiso 1 1 calc R U . . .
C10 C 0.2781(6) 0.1210(5) 0.2822(4) 0.0306(16) Uani 1 1 d . . . . .
C14 C 0.2103(6) 0.0446(5) 0.3056(4) 0.0308(16) Uani 1 1 d . . . . .
C8 C 0.3855(6) 0.2273(5) 0.3061(4) 0.0315(16) Uani 1 1 d . . . . .
C52 C -0.1849(7) -0.1893(6) 0.3082(5) 0.044(2) Uani 1 1 d . . . . .
C13 C 0.4080(7) 0.2616(5) 0.2378(4) 0.0340(17) Uani 1 1 d . . . . .
H13 H 0.4516 0.3083 0.2231 0.041 Uiso 1 1 calc R U . . .
C12 C 0.3659(6) 0.2266(5) 0.1917(4) 0.0323(17) Uani 1 1 d . . . . .
C7 C 0.4339(6) 0.2633(5) 0.3530(4) 0.0310(16) Uani 1 1 d . . . . .
C17 C 0.0902(7) -0.0983(5) 0.3421(4) 0.041(2) Uani 1 1 d . . . . .
H17 H 0.0505 -0.1470 0.3545 0.049 Uiso 1 1 calc R U . . .
C27 C 0.5746(7) -0.0207(5) 0.3733(4) 0.0390(19) Uani 1 1 d . . . . .
C19 C 0.3975(6) 0.2604(5) 0.1202(4) 0.0336(17) Uani 1 1 d . . . . .
C26 C 0.6819(7) 0.0012(6) 0.3771(5) 0.043(2) Uani 1 1 d . . . . .
H26 H 0.7312 0.0091 0.3399 0.051 Uiso 1 1 calc R U . . .
C11 C 0.2993(7) 0.1566(5) 0.2151(4) 0.0388(19) Uani 1 1 d . . . . .
H11 H 0.2690 0.1337 0.1847 0.047 Uiso 1 1 calc R U . . .
C16 C 0.1750(7) -0.0896(5) 0.3796(5) 0.043(2) Uani 1 1 d . . . . .
H16 H 0.1912 -0.1322 0.4169 0.052 Uiso 1 1 calc R U . . .
C4 C 0.4924(7) 0.3592(5) 0.4081(4) 0.0354(18) Uani 1 1 d . . . . .
C25 C 0.7154(7) 0.0113(6) 0.4370(5) 0.043(2) Uani 1 1 d . . . . .
C6 C 0.3946(8) 0.3758(7) 0.4549(5) 0.055(2) Uani 1 1 d . . . . .
H6A H 0.3526 0.4239 0.4323 0.082 Uiso 1 1 calc R U . . .
H6B H 0.4216 0.3858 0.4939 0.082 Uiso 1 1 calc R U . . .
H6C H 0.3488 0.3279 0.4675 0.082 Uiso 1 1 calc R U . . .
C15 C 0.2355(7) -0.0184(5) 0.3620(4) 0.0389(19) Uani 1 1 d . . . . .
H15 H 0.2924 -0.0123 0.3873 0.047 Uiso 1 1 calc R U . . .
C40 C 0.1294(7) 0.3041(6) 0.3444(5) 0.049(2) Uani 1 1 d . . . . .
C22 C 0.4664(8) 0.3286(6) -0.0109(5) 0.051(2) Uani 1 1 d . . . . .
H22 H 0.4901 0.3518 -0.0551 0.061 Uiso 1 1 calc R U . . .
C45 C -0.0174(8) 0.0804(6) 0.1122(5) 0.049(2) Uani 1 1 d . . . . .
C1 C 0.5524(7) 0.2735(6) 0.4350(4) 0.042(2) Uani 1 1 d . . . . .
C5 C 0.5658(9) 0.4344(6) 0.3862(5) 0.057(3) Uani 1 1 d . . . . .
H5A H 0.6183 0.4268 0.3514 0.086 Uiso 1 1 calc R U . . .
H5B H 0.6037 0.4397 0.4233 0.086 Uiso 1 1 calc R U . . .
H5C H 0.5217 0.4841 0.3699 0.086 Uiso 1 1 calc R U . . .
C28 C 0.5445(8) -0.0378(8) 0.3085(6) 0.059(3) Uani 1 1 d . . . . .
C20 C 0.4083(8) 0.2106(6) 0.0753(5) 0.051(2) Uani 1 1 d . . . . .
H20 H 0.3924 0.1542 0.0900 0.061 Uiso 1 1 calc R U . . .
C55 C 0.7467(7) 0.4417(5) -0.0024(4) 0.041(2) Uani 1 1 d . . . . .
C42 C 0.1188(8) 0.3472(7) 0.2237(6) 0.052(3) Uani 1 1 d . . . . .
C3 C 0.5524(10) 0.2408(7) 0.5108(5) 0.063(3) Uani 1 1 d . . . . .
H3A H 0.4781 0.2360 0.5297 0.094 Uiso 1 1 calc R U . . .
H3B H 0.5900 0.2790 0.5281 0.094 Uiso 1 1 calc R U . . .
H3C H 0.5891 0.1868 0.5219 0.094 Uiso 1 1 calc R U . . .
C41 C 0.0878(8) 0.2949(7) 0.2864(6) 0.055(3) Uani 1 1 d . . . . .
H41 H 0.0382 0.2529 0.2895 0.066 Uiso 1 1 calc R U . . .
C24 C 0.8369(7) 0.0259(7) 0.4407(6) 0.055(3) Uani 1 1 d . . . . .
C33 C -0.1299(9) 0.5159(8) 0.3238(8) 0.071(4) Uani 1 1 d . . . . .
C2 C 0.6665(8) 0.2685(7) 0.4026(6) 0.058(3) Uani 1 1 d . . . . .
H2A H 0.6958 0.2123 0.4168 0.087 Uiso 1 1 calc R U . . .
H2B H 0.7130 0.3060 0.4151 0.087 Uiso 1 1 calc R U . . .
H2C H 0.6633 0.2841 0.3551 0.087 Uiso 1 1 calc R U . . .
C58 C 0.6811(8) 0.4693(9) 0.1718(5) 0.061(3) Uani 1 1 d . . . . .
C53 C -0.2151(9) -0.2427(6) 0.3796(6) 0.056(3) Uani 1 1 d . . . . .
C51 C -0.2231(8) -0.2089(7) 0.2552(5) 0.055(3) Uani 1 1 d . . . . .
H51 H -0.2640 -0.2567 0.2620 0.066 Uiso 1 1 calc R U . . .
C46 C -0.1090(9) 0.1294(7) 0.1198(6) 0.063(3) Uani 1 1 d . . . . .
H46 H -0.1292 0.1730 0.0841 0.075 Uiso 1 1 calc R U . . .
C56 C 0.7504(8) 0.4473(7) 0.0629(5) 0.053(2) Uani 1 1 d . . . . .
H56 H 0.8169 0.4343 0.0825 0.063 Uiso 1 1 calc R U . . .
C54 C 0.8461(11) 0.4063(9) -0.0343(6) 0.078(4) Uani 1 1 d . . . . .
C21 C 0.4425(10) 0.2447(7) 0.0092(5) 0.060(3) Uani 1 1 d . . . . .
H21 H 0.4492 0.2120 -0.0208 0.072 Uiso 1 1 calc R U . . .
C47 C -0.1725(10) 0.1147(7) 0.1803(6) 0.064(3) Uani 1 1 d . U . . .
C39 C 0.0922(10) 0.2429(8) 0.4112(7) 0.071(3) Uani 1 1 d . . . . .
C30A C 0.1322(12) 0.5594(9) 0.3986(7) 0.029(3) Uani 0.5 1 d . . P A -1
C35 C 0.3831(10) 0.6538(7) 0.2781(7) 0.070(3) Uani 1 1 d . . . . .
C43 C 0.0724(10) 0.3307(8) 0.1633(6) 0.066(3) Uani 1 1 d . . . . .
C31A C 0.0275(13) 0.5568(10) 0.3896(8) 0.040(4) Uani 0.5 1 d D . P A -1
H31A H -0.0252 0.5773 0.4163 0.048 Uiso 0.5 1 calc R U P A -1
F34 F -0.2442(12) -0.1367(10) 0.0770(6) 0.171(5) Uani 1 1 d D U . . .
F35B F -0.3683(17) -0.1633(12) 0.1409(10) 0.112(6) Uani 0.5 1 d . U P B -1
F35A F -0.177(2) -0.2286(16) 0.1076(13) 0.144(7) Uani 0.5 1 d . U P B 1
F36 F -0.2935(14) -0.2515(10) 0.1489(8) 0.188(5) Uani 1 1 d . U . B 1
C37A C 0.2179(16) 0.6933(11) 0.2253(9) 0.047(4) Uani 0.5 1 d . U P A -1
C36A C 0.3100(18) 0.7169(13) 0.2486(11) 0.060(5) Uani 0.5 1 d . U P A -1
H36A H 0.3228 0.7729 0.2447 0.072 Uiso 0.5 1 calc R U P A -1
C38 C 0.127(2) 0.7631(17) 0.1951(14) 0.133(7) Uani 1 1 d . U . . .
F9 F 0.1655(19) 0.7776(14) 0.1302(12) 0.142(9) Uani 0.60(3) 1 d . U P A 1
F9A F 0.176(3) 0.8398(19) 0.1851(17) 0.140(12) Uani 0.40(3) 1 d . U P A 2
C32A C -0.0066(12) 0.5204(9) 0.3356(7) 0.029(3) Uani 0.5 1 d D U P A -1
F7 F 0.0718(17) 0.7901(12) 0.2279(8) 0.233(11) Uani 1 1 d . . . . .
F8 F 0.057(2) 0.7547(9) 0.1500(11) 0.255(11) Uani 1 1 d . . . . .
C49 C -0.2603(15) -0.1729(13) 0.1314(10) 0.110(5) Uani 1 1 d . U . . .
C30B C 0.090(3) 0.6533(17) 0.2197(15) 0.098(10) Uani 0.5 1 d . . P A 1
C31B C -0.013(2) 0.6239(18) 0.2494(14) 0.086(8) Uani 0.5 1 d . . P A 1
H31B H -0.0753 0.6586 0.2423 0.103 Uiso 0.5 1 calc R U P A 1
C32B C -0.0200(19) 0.5418(14) 0.2899(13) 0.067(6) Uani 0.5 1 d . U P A 1
C37B C 0.227(2) 0.6049(17) 0.3775(15) 0.082(8) Uani 0.5 1 d . . P A 1
C36B C 0.301(2) 0.6618(18) 0.3431(14) 0.087(8) Uani 0.5 1 d . . P A 1
H36B H 0.3059 0.7100 0.3574 0.105 Uiso 0.5 1 calc R U P A 1
F25 F -0.3235(14) 0.1684(9) 0.2366(9) 0.238(10) Uani 1 1 d . . . . .
F26 F -0.2659(16) 0.2456(9) 0.1420(9) 0.258(11) Uani 1 1 d . . . . .
C48 C -0.2670(15) 0.1810(12) 0.1865(13) 0.134(8) Uani 1 1 d . U . . .
F27A F -0.3596(16) 0.1499(19) 0.1585(16) 0.144(8) Uani 0.5 1 d . U P C 1
F27B F -0.215(3) 0.232(2) 0.224(2) 0.206(14) Uani 0.5 1 d . U P C 2
F10 F 0.5777(6) 0.6498(5) 0.2799(4) 0.106(2) Uani 1 1 d . . . . .
F12 F 0.5015(8) 0.7633(5) 0.2758(5) 0.159(3) Uani 1 1 d . . . . .
C34 C 0.4923(13) 0.6882(9) 0.2924(9) 0.110(4) Uani 1 1 d . . . . .
F11 F 0.4855(7) 0.6582(6) 0.3672(5) 0.153(3) Uani 1 1 d . . . . .

loop_
_atom_site_aniso_label
_atom_site_aniso_U_11
_atom_site_aniso_U_22
_atom_site_aniso_U_33
_atom_site_aniso_U_23
_atom_site_aniso_U_13
_atom_site_aniso_U_12
Dy1 0.0346(2) 0.0397(2) 0.0315(2) -0.01027(17) -0.00502(16) 0.00260(16)
Cu2 0.0311(5) 0.0412(6) 0.0333(5) -0.0061(4) -0.0026(4) -0.0071(4)
Cu3 0.0326(7) 0.0387(7) 0.0231(7) -0.0007(6) -0.0041(5) -0.0038(6)
Cu1 0.0268(7) 0.0422(8) 0.0293(7) -0.0010(6) -0.0026(5) -0.0016(6)
F23 0.122(7) 0.088(5) 0.106(6) -0.002(5) -0.009(5) -0.063(5)
F24 0.108(6) 0.086(5) 0.055(4) 0.002(4) -0.005(4) -0.036(4)
F20 0.089(6) 0.185(10) 0.123(7) -0.091(7) -0.071(5) 0.059(6)
F19 0.086(6) 0.237(12) 0.097(6) -0.113(8) -0.026(5) 0.006(7)
F22 0.162(9) 0.137(8) 0.136(9) 0.008(7) 0.113(8) 0.028(7)
F21 0.228(13) 0.103(7) 0.158(10) -0.063(7) -0.104(9) -0.019(8)
F30 0.132(6) 0.134(6) 0.073(5) -0.039(5) 0.038(4) -0.045(5)
F29 0.092(6) 0.146(8) 0.074(5) -0.031(5) 0.022(4) -0.070(6)
F28 0.133(9) 0.223(13) 0.076(6) 0.082(7) 0.032(6) 0.024(8)
F5 0.059(4) 0.155(7) 0.069(4) -0.072(5) -0.012(3) 0.040(4)
F31 0.103(5) 0.070(4) 0.061(4) -0.008(3) 0.025(4) -0.009(4)
F32 0.082(5) 0.105(6) 0.090(6) 0.033(5) -0.019(4) -0.003(4)
F3 0.047(4) 0.224(11) 0.098(6) -0.083(7) 0.033(4) -0.053(5)
F2 0.048(4) 0.138(7) 0.127(7) -0.078(6) 0.010(4) -0.033(4)
F41 0.092(5) 0.173(9) 0.043(4) -0.017(5) -0.003(4) 0.066(6)
F18 0.044(4) 0.085(5) 0.141(7) -0.034(5) -0.001(4) -0.017(3)
F38 0.153(8) 0.147(8) 0.095(6) -0.089(6) -0.066(6) 0.066(6)
F39 0.148(8) 0.156(9) 0.036(4) -0.006(5) -0.007(4) -0.022(7)
F33 0.125(7) 0.083(5) 0.078(5) -0.008(4) 0.006(5) -0.064(5)
F37 0.061(4) 0.272(13) 0.073(5) -0.094(7) -0.032(4) 0.022(6)
F1 0.036(4) 0.126(7) 0.281(15) 0.069(8) -0.057(6) -0.013(4)
F4 0.131(7) 0.185(9) 0.069(5) -0.068(6) -0.058(5) 0.105(7)
F14 0.102(9) 0.221(15) 0.272(19) -0.044(14) 0.040(10) 0.000(9)
F15 0.155(10) 0.295(17) 0.102(8) -0.101(10) -0.062(8) 0.015(11)
F40 0.173(5) 0.175(5) 0.174(5) -0.0466(16) -0.0119(11) -0.0045(10)
F16 0.262(16) 0.090(7) 0.209(13) -0.037(8) -0.166(13) 0.044(8)
F6 0.197(11) 0.214(12) 0.105(7) -0.108(8) 0.044(7) -0.129(10)
F17 0.166(11) 0.211(13) 0.150(11) -0.107(10) 0.042(9) -0.048(10)
F13 0.33(2) 0.142(11) 0.144(11) -0.046(9) -0.031(12) -0.102(13)
F42 0.197(8) 0.141(7) 0.190(9) -0.012(6) 0.078(7) 0.091(7)
O15 0.035(3) 0.046(3) 0.041(3) -0.007(3) -0.002(3) -0.015(3)
O16 0.036(3) 0.052(4) 0.035(3) -0.008(3) -0.005(3) -0.003(3)
O4 0.029(3) 0.047(3) 0.036(3) -0.005(3) 0.000(2) -0.005(2)
O13 0.035(3) 0.063(4) 0.036(3) -0.008(3) -0.001(3) -0.010(3)
O3 0.027(3) 0.057(4) 0.034(3) -0.006(3) -0.001(2) -0.003(3)
O2 0.034(3) 0.030(3) 0.033(3) -0.001(2) -0.010(2) -0.001(2)
O9 0.043(3) 0.053(4) 0.040(3) -0.022(3) -0.005(3) -0.004(3)
O6 0.042(3) 0.049(4) 0.039(3) -0.005(3) -0.001(3) -0.005(3)
O17 0.042(3) 0.056(4) 0.031(3) -0.005(3) -0.002(3) 0.000(3)
O5 0.044(4) 0.056(4) 0.044(4) -0.016(3) -0.012(3) 0.003(3)
O14 0.051(4) 0.083(5) 0.037(4) -0.011(3) -0.003(3) -0.023(4)
O11 0.047(4) 0.065(4) 0.028(3) -0.005(3) -0.001(3) 0.009(3)
O10 0.0467(17) 0.0481(17) 0.0478(17) -0.0130(10) -0.0039(10) -0.0008(10)
O7 0.044(4) 0.044(4) 0.065(4) -0.016(3) 0.006(3) -0.012(3)
O12 0.054(4) 0.053(4) 0.056(4) -0.002(3) 0.012(3) 0.008(3)
O1 0.091(6) 0.031(3) 0.064(5) 0.003(3) -0.032(4) -0.006(3)
O8 0.057(4) 0.053(4) 0.050(4) 0.000(3) 0.004(3) 0.019(3)
N3 0.030(3) 0.029(3) 0.035(4) -0.004(3) -0.001(3) -0.005(3)
N2 0.029(3) 0.034(3) 0.032(4) -0.004(3) -0.006(3) -0.004(3)
N4 0.043(4) 0.039(4) 0.032(4) -0.005(3) 0.000(3) -0.002(3)
N1 0.045(4) 0.032(4) 0.035(4) -0.006(3) -0.013(3) 0.000(3)
C44 0.087(9) 0.093(9) 0.035(6) 0.005(6) 0.007(6) -0.025(8)
C29 0.085(10) 0.132(13) 0.072(9) -0.069(10) -0.012(8) 0.025(9)
C18 0.034(4) 0.030(4) 0.034(4) -0.005(3) -0.003(3) -0.006(3)
C57 0.041(5) 0.043(5) 0.038(5) -0.009(4) -0.013(4) 0.004(4)
C50 0.046(6) 0.101(9) 0.056(7) -0.034(6) 0.003(5) -0.031(6)
C23 0.034(4) 0.039(4) 0.023(4) -0.005(3) -0.001(3) -0.010(3)
C9 0.039(4) 0.031(4) 0.030(4) -0.007(3) 0.000(3) -0.005(3)
C10 0.032(4) 0.029(4) 0.030(4) -0.004(3) -0.005(3) -0.003(3)
C14 0.033(4) 0.031(4) 0.027(4) -0.006(3) 0.000(3) -0.004(3)
C8 0.032(4) 0.031(4) 0.029(4) -0.001(3) -0.007(3) -0.003(3)
C52 0.037(5) 0.045(5) 0.045(5) -0.003(4) 0.005(4) 0.000(4)
C13 0.036(4) 0.031(4) 0.035(4) -0.007(3) -0.005(3) -0.006(3)
C12 0.032(4) 0.031(4) 0.031(4) -0.003(3) -0.001(3) 0.000(3)
C7 0.031(4) 0.032(4) 0.027(4) -0.002(3) -0.005(3) -0.006(3)
C17 0.046(5) 0.030(4) 0.042(5) 0.002(4) -0.005(4) -0.012(4)
C27 0.036(5) 0.041(4) 0.039(5) -0.011(4) -0.003(4) 0.004(4)
C19 0.031(4) 0.038(4) 0.034(4) -0.013(4) -0.005(3) -0.002(3)
C26 0.037(5) 0.052(5) 0.041(5) -0.014(4) -0.004(4) 0.001(4)
C11 0.044(5) 0.040(4) 0.035(5) -0.012(4) -0.006(4) -0.003(4)
C16 0.049(5) 0.036(4) 0.041(5) 0.001(4) -0.012(4) -0.007(4)
C4 0.044(5) 0.038(4) 0.023(4) -0.002(3) -0.012(3) -0.009(4)
C25 0.032(4) 0.043(5) 0.054(6) -0.013(4) -0.002(4) -0.002(4)
C6 0.058(6) 0.068(6) 0.041(5) -0.019(5) -0.015(5) 0.007(5)
C15 0.035(4) 0.043(5) 0.040(5) -0.009(4) -0.008(4) -0.011(4)
C40 0.038(5) 0.049(5) 0.059(6) -0.013(5) 0.002(4) -0.005(4)
C22 0.062(6) 0.058(6) 0.029(5) -0.008(4) 0.006(4) -0.009(5)
C45 0.045(5) 0.057(6) 0.038(5) -0.003(5) -0.002(4) -0.008(4)
C1 0.042(5) 0.043(5) 0.041(5) -0.008(4) -0.014(4) -0.004(4)
C5 0.066(7) 0.047(5) 0.057(6) -0.002(5) -0.028(5) -0.016(5)
C28 0.042(6) 0.076(7) 0.066(7) -0.032(6) -0.004(5) 0.007(5)
C20 0.063(6) 0.046(5) 0.044(5) -0.009(4) -0.004(5) -0.014(5)
C55 0.047(5) 0.041(5) 0.034(5) -0.005(4) -0.006(4) 0.005(4)
C42 0.042(5) 0.057(6) 0.069(7) -0.034(6) -0.023(5) 0.014(5)
C3 0.085(8) 0.059(6) 0.043(6) -0.001(5) -0.034(5) -0.020(6)
C41 0.033(5) 0.062(6) 0.079(8) -0.032(6) -0.011(5) -0.006(4)
C24 0.028(5) 0.068(7) 0.068(7) -0.019(6) 0.003(5) 0.000(4)
C33 0.037(6) 0.082(8) 0.111(11) -0.055(8) 0.007(6) 0.001(5)
C2 0.038(5) 0.056(6) 0.077(7) -0.009(5) -0.018(5) -0.002(4)
C58 0.037(5) 0.105(9) 0.048(6) -0.028(6) -0.014(4) 0.002(5)
C53 0.050(6) 0.048(5) 0.063(7) 0.001(5) 0.001(5) -0.017(5)
C51 0.049(6) 0.062(6) 0.058(6) -0.022(5) 0.010(5) -0.027(5)
C46 0.064(7) 0.054(6) 0.055(6) 0.012(5) -0.004(5) -0.004(5)
C56 0.041(5) 0.075(7) 0.044(5) -0.020(5) -0.016(4) 0.023(5)
C54 0.072(8) 0.097(9) 0.068(8) -0.028(7) -0.031(6) 0.055(7)
C21 0.088(8) 0.053(6) 0.044(6) -0.023(5) 0.011(5) -0.019(5)
C47 0.063(3) 0.063(3) 0.064(3) -0.0163(12) -0.0040(10) -0.0014(10)
C39 0.064(8) 0.068(7) 0.082(9) -0.020(7) 0.001(7) -0.020(6)
C30A 0.033(8) 0.036(8) 0.020(7) -0.012(6) 0.003(6) -0.011(6)
C35 0.067(7) 0.048(6) 0.107(10) -0.041(7) -0.004(7) -0.005(5)
C43 0.057(7) 0.083(8) 0.073(8) -0.039(7) -0.029(6) 0.007(6)
C31A 0.030(9) 0.035(9) 0.056(11) -0.016(8) 0.010(8) 0.003(7)
F34 0.193(9) 0.211(9) 0.119(7) -0.038(7) -0.050(7) -0.064(7)
F35B 0.112(6) 0.113(6) 0.112(6) -0.0296(18) -0.0083(11) -0.0037(11)
F35A 0.144(7) 0.144(7) 0.144(7) -0.038(2) -0.0100(12) -0.0043(11)
F36 0.189(6) 0.188(6) 0.188(6) -0.0498(17) -0.0135(11) -0.0068(11)
C37A 0.053(8) 0.038(7) 0.046(8) -0.011(6) 0.006(6) 0.015(6)
C36A 0.067(9) 0.039(8) 0.072(9) -0.016(7) 0.002(7) 0.008(7)
C38 0.133(7) 0.133(7) 0.133(7) -0.035(2) -0.0089(11) -0.0034(11)
F9 0.142(9) 0.142(9) 0.142(9) -0.037(2) -0.0095(12) -0.0041(11)
F9A 0.138(15) 0.129(14) 0.150(15) -0.032(9) -0.007(9) 0.001(9)
C32A 0.029(3) 0.029(3) 0.029(3) -0.0075(13) -0.0022(10) -0.0008(10)
F7 0.29(2) 0.264(19) 0.169(13) -0.126(14) -0.062(14) 0.205(18)
F8 0.44(4) 0.099(10) 0.24(2) -0.079(12) -0.02(2) 0.017(15)
C49 0.104(9) 0.125(9) 0.099(9) -0.022(7) 0.003(7) -0.052(7)
C30B 0.14(3) 0.060(15) 0.077(19) 0.012(14) -0.002(19) 0.025(17)
C31B 0.064(16) 0.086(18) 0.09(2) 0.000(16) -0.006(14) 0.000(14)
C32B 0.059(9) 0.057(9) 0.080(10) -0.013(8) 0.006(8) 0.006(7)
C37B 0.057(14) 0.079(16) 0.12(2) -0.033(16) -0.038(15) 0.010(12)
C36B 0.10(2) 0.094(19) 0.09(2) -0.050(17) -0.009(16) -0.038(16)
F25 0.212(15) 0.161(11) 0.241(18) 0.059(12) 0.118(14) 0.126(11)
F26 0.33(2) 0.130(10) 0.204(15) 0.085(10) 0.114(15) 0.141(12)
C48 0.072(10) 0.105(12) 0.169(17) 0.046(12) 0.029(11) 0.034(9)
F27A 0.063(10) 0.167(18) 0.183(18) -0.018(15) -0.027(11) 0.052(12)
F27B 0.206(16) 0.199(16) 0.216(16) -0.066(10) -0.005(10) 0.012(10)
F10 0.073(4) 0.105(5) 0.152(6) -0.061(5) 0.020(4) -0.025(4)
F12 0.140(7) 0.086(6) 0.264(9) -0.064(6) 0.003(6) -0.039(5)
C34 0.118(11) 0.080(8) 0.150(12) -0.070(9) 0.027(9) -0.017(7)
F11 0.124(6) 0.216(8) 0.146(7) -0.092(6) -0.012(5) -0.024(6)

loop_
_atom_type_symbol
_atom_type_description
_atom_type_scat_dispersion_real
_atom_type_scat_dispersion_imag
_atom_type_scat_source
C C 0.0033 0.0016 'International Tables Vol C Tables 4.2.6.8 and 6.1.1.4'
H H 0.0000 0.0000 'International Tables Vol C Tables 4.2.6.8 and 6.1.1.4'
Cu Cu 0.3201 1.2651 'International Tables Vol C Tables 4.2.6.8 and 6.1.1.4'
Dy Dy -0.1892 4.4098 'International Tables Vol C Tables 4.2.6.8 and 6.1.1.4'
F F 0.0171 0.0103 'International Tables Vol C Tables 4.2.6.8 and 6.1.1.4'
N N 0.0061 0.0033 'International Tables Vol C Tables 4.2.6.8 and 6.1.1.4'
O O 0.0106 0.0060 'International Tables Vol C Tables 4.2.6.8 and 6.1.1.4'

loop_
_geom_angle_atom_site_label_1
_geom_angle_atom_site_label_2
_geom_angle_atom_site_label_3
_geom_angle
_geom_angle_site_symmetry_1
_geom_angle_site_symmetry_3
O5 Dy1 O9 145.7(2) . .
O5 Dy1 O2 96.8(2) . .
O9 Dy1 O2 99.5(2) . .
O5 Dy1 O8 101.0(2) . .
O9 Dy1 O8 83.9(2) . .
O2 Dy1 O8 142.4(2) . .
O5 Dy1 O10 75.5(2) . .
O9 Dy1 O10 73.9(2) . .
O2 Dy1 O10 145.1(2) . .
O8 Dy1 O10 72.0(2) . .
O5 Dy1 O6 74.1(2) . .
O9 Dy1 O6 82.1(2) . .
O2 Dy1 O6 73.1(2) . .
O8 Dy1 O6 143.8(2) . .
O10 Dy1 O6 72.1(2) . .
O5 Dy1 O7 143.5(2) . .
O9 Dy1 O7 70.6(2) . .
O2 Dy1 O7 73.5(2) . .
O8 Dy1 O7 72.4(3) . .
O10 Dy1 O7 131.6(2) . .
O6 Dy1 O7 132.0(2) . .
O5 Dy1 O11 71.5(2) . .
O9 Dy1 O11 142.1(2) . .
O2 Dy1 O11 74.8(2) . .
O8 Dy1 O11 79.8(2) . .
O10 Dy1 O11 131.0(2) . .
O6 Dy1 O11 128.9(2) . .
O7 Dy1 O11 71.9(2) . .
O15 Cu2 O14 90.1(3) . .
O15 Cu2 O13 173.7(3) . .
O14 Cu2 O13 88.0(3) . .
O15 Cu2 N3 89.3(2) . .
O14 Cu2 N3 162.6(3) . .
O13 Cu2 N3 90.8(3) . .
O15 Cu2 O12 97.5(3) . .
O14 Cu2 O12 95.0(3) . .
O13 Cu2 O12 88.6(3) . .
N3 Cu2 O12 102.4(3) . .
O16 Cu3 O16 180.0 2_665 .
O16 Cu3 N4 90.4(3) 2_665 2_665
O16 Cu3 N4 89.6(3) . 2_665
O16 Cu3 N4 89.6(3) 2_665 .
O16 Cu3 N4 90.4(3) . .
N4 Cu3 N4 180.0 2_665 .
O16 Cu3 O17 87.5(2) 2_665 2_665
O16 Cu3 O17 92.5(2) . 2_665
N4 Cu3 O17 89.8(3) 2_665 2_665
N4 Cu3 O17 90.2(3) . 2_665
O16 Cu3 O17 92.5(2) 2_665 .
O16 Cu3 O17 87.5(2) . .
N4 Cu3 O17 90.2(3) 2_665 .
N4 Cu3 O17 89.8(3) . .
O17 Cu3 O17 180.0 2_665 .
O4 Cu1 O4 180.0 . 2_656
O4 Cu1 O3 87.2(2) . 2_656
O4 Cu1 O3 92.8(2) 2_656 2_656
O4 Cu1 O3 92.8(2) . .
O4 Cu1 O3 87.2(2) 2_656 .
O3 Cu1 O3 180.0 2_656 .
O4 Cu1 O1 99.0(2) . 2_656
O4 Cu1 O1 81.0(2) 2_656 2_656
O3 Cu1 O1 87.6(3) 2_656 2_656
O3 Cu1 O1 92.4(3) . 2_656
O4 Cu1 O1 81.0(2) . .
O4 Cu1 O1 99.0(2) 2_656 .
O3 Cu1 O1 92.4(3) 2_656 .
O3 Cu1 O1 87.6(3) . .
O1 Cu1 O1 180.0 2_656 .
C52 O15 Cu2 125.6(6) . .
C57 O16 Cu3 127.4(6) . .
C27 O4 Cu1 123.6(5) . .
C45 O13 Cu2 125.8(6) . .
C25 O3 Cu1 123.6(6) . .
N2 O2 Dy1 139.8(5) . .
C30A O9 C37B 67.4(14) . .
C30A O9 Dy1 134.8(8) . .
C37B O9 Dy1 128.8(15) . .
C40 O6 Dy1 131.5(6) . .
C55 O17 Cu3 121.4(6) . .
C42 O5 Dy1 132.4(6) . .
C50 O14 Cu2 127.5(7) . .
Dy1 O11 H11A 109.6 . .
Dy1 O11 H11B 109.2 . .
H11A O11 H11B 109.3 . .
C32B O10 C32A 45.6(13) . .
C32B O10 Dy1 140.5(12) . .
C32A O10 Dy1 133.0(7) . .
C35 O7 Dy1 133.7(7) . .
C47 O12 Cu2 119.2(7) . .
N1 O1 Cu1 158.8(6) . .
C30B O8 C37A 85.2(17) . .
C30B O8 Dy1 131.1(14) . .
C37A O8 Dy1 128.8(10) . .
C18 N3 C17 117.7(7) . .
C18 N3 Cu2 121.0(5) . .
C17 N3 Cu2 121.3(5) . .
O2 N2 C7 126.0(6) . .
O2 N2 C4 120.6(6) . .
C7 N2 C4 113.3(6) . .
C23 N4 C22 118.5(7) . .
C23 N4 Cu3 120.5(6) . .
C22 N4 Cu3 121.0(6) . .
O1 N1 C7 124.1(7) . .
O1 N1 C1 123.4(7) . .
C7 N1 C1 111.1(6) . .
F28 C44 F29 109.5(12) . .
F28 C44 F30 105.5(12) . .
F29 C44 F30 104.7(12) . .
F28 C44 C45 114.5(12) . .
F29 C44 C45 111.4(10) . .
F30 C44 C45 110.6(10) . .
F15 C29 F13 112.1(16) . .
F15 C29 F14 100.0(15) . .
F13 C29 F14 103.9(15) . .
F15 C29 C30A 115.8(14) . .
F13 C29 C30A 120.2(14) . .
F14 C29 C30A 100.9(15) . .
F15 C29 C37B 101.3(13) . .
F13 C29 C37B 85.5(16) . .
F14 C29 C37B 151.3(17) . .
C30A C29 C37B 52.2(11) . .
N3 C18 C14 123.8(7) . .
N3 C18 H18 118.1 . .
C14 C18 H18 118.1 . .
O16 C57 C56 130.6(8) . .
O16 C57 C58 111.6(8) . .
C56 C57 C58 117.6(8) . .
O14 C50 C51 125.2(9) . .
O14 C50 C49 113.1(11) . .
C51 C50 C49 121.3(10) . .
N4 C23 C19 124.0(7) . .
N4 C23 H23 118.0 . .
C19 C23 H23 118.0 . .
C10 C9 C8 118.9(7) . .
C10 C9 H9 120.6 . .
C8 C9 H9 120.5 . .
C11 C10 C9 120.2(7) . .
C11 C10 C14 120.2(7) . .
C9 C10 C14 119.6(7) . .
C18 C14 C15 117.6(7) . .
C18 C14 C10 121.5(7) . .
C15 C14 C10 120.8(7) . .
C13 C8 C9 120.1(7) . .
C13 C8 C7 119.4(7) . .
C9 C8 C7 120.4(7) . .
O15 C52 C51 128.7(9) . .
O15 C52 C53 111.0(8) . .
C51 C52 C53 120.3(9) . .
C12 C13 C8 120.7(7) . .
C12 C13 H13 119.7 . .
C8 C13 H13 119.6 . .
C13 C12 C11 118.7(7) . .
C13 C12 C19 119.5(7) . .
C11 C12 C19 121.7(7) . .
N2 C7 N1 108.0(6) . .
N2 C7 C8 127.0(7) . .
N1 C7 C8 124.8(7) . .
N3 C17 C16 121.5(7) . .
N3 C17 H17 119.3 . .
C16 C17 H17 119.2 . .
O4 C27 C26 129.1(8) . .
O4 C27 C28 113.0(8) . .
C26 C27 C28 117.9(8) . .
C23 C19 C20 116.1(8) . .
C23 C19 C12 120.9(7) . .
C20 C19 C12 122.9(8) . .
C27 C26 C25 119.9(8) . .
C27 C26 H26 120.0 . .
C25 C26 H26 120.1 . .
C10 C11 C12 121.4(7) . .
C10 C11 H11 119.3 . .
C12 C11 H11 119.3 . .
C15 C16 C17 120.4(8) . .
C15 C16 H16 119.9 . .
C17 C16 H16 119.7 . .
N2 C4 C5 110.2(7) . .
N2 C4 C6 106.1(7) . .
C5 C4 C6 110.9(8) . .
N2 C4 C1 100.0(6) . .
C5 C4 C1 115.5(7) . .
C6 C4 C1 113.3(7) . .
O3 C25 C26 128.8(8) . .
O3 C25 C24 113.4(8) . .
C26 C25 C24 117.8(8) . .
C4 C6 H6A 109.6 . .
C4 C6 H6B 109.5 . .
H6A C6 H6B 109.5 . .
C4 C6 H6C 109.4 . .
H6A C6 H6C 109.5 . .
H6B C6 H6C 109.5 . .
C16 C15 C14 118.9(7) . .
C16 C15 H15 120.5 . .
C14 C15 H15 120.6 . .
O6 C40 C41 127.6(10) . .
O6 C40 C39 114.1(9) . .
C41 C40 C39 118.2(9) . .
N4 C22 C21 122.4(9) . .
N4 C22 H22 118.8 . .
C21 C22 H22 118.8 . .
O13 C45 C46 130.0(9) . .
O13 C45 C44 112.6(9) . .
C46 C45 C44 117.2(10) . .
N1 C1 C2 105.3(7) . .
N1 C1 C3 109.6(7) . .
C2 C1 C3 111.0(8) . .
N1 C1 C4 100.1(6) . .
C2 C1 C4 113.2(8) . .
C3 C1 C4 116.4(8) . .
C4 C5 H5A 109.5 . .
C4 C5 H5B 109.4 . .
H5A C5 H5B 109.5 . .
C4 C5 H5C 109.4 . .
H5A C5 H5C 109.5 . .
H5B C5 H5C 109.5 . .
F6 C28 F4 105.2(11) . .
F6 C28 F5 108.8(10) . .
F4 C28 F5 106.0(10) . .
F6 C28 C27 111.3(10) . .
F4 C28 C27 110.6(9) . .
F5 C28 C27 114.4(8) . .
C21 C20 C19 120.6(9) . .
C21 C20 H20 119.7 . .
C19 C20 H20 119.7 . .
O17 C55 C56 128.1(8) . .
O17 C55 C54 113.3(8) . .
C56 C55 C54 118.5(8) . .
O5 C42 C41 127.8(9) . .
O5 C42 C43 114.2(10) . .
C41 C42 C43 118.0(10) . .
C1 C3 H3A 109.4 . .
C1 C3 H3B 109.4 . .
H3A C3 H3B 109.5 . .
C1 C3 H3C 109.6 . .
H3A C3 H3C 109.5 . .
H3B C3 H3C 109.5 . .
C40 C41 C42 121.7(9) . .
C40 C41 H41 119.2 . .
C42 C41 H41 119.2 . .
F3 C24 F1 108.6(10) . .
F3 C24 F2 105.4(9) . .
F1 C24 F2 105.0(11) . .
F3 C24 C25 114.6(9) . .
F1 C24 C25 111.7(9) . .
F2 C24 C25 110.9(8) . .
F16 C33 F17 104.5(13) . .
F16 C33 F18 108.2(11) . .
F17 C33 F18 109.4(13) . .
F16 C33 C32B 89.8(16) . .
F17 C33 C32B 129.0(15) . .
F18 C33 C32B 111.9(12) . .
F16 C33 C32A 122.6(14) . .
F17 C33 C32A 101.5(12) . .
F18 C33 C32A 109.8(10) . .
C32B C33 C32A 36.3(11) . .
C1 C2 H2A 109.5 . .
C1 C2 H2B 109.5 . .
H2A C2 H2B 109.5 . .
C1 C2 H2C 109.4 . .
H2A C2 H2C 109.5 . .
H2B C2 H2C 109.5 . .
F37 C58 F38 109.3(10) . .
F37 C58 F39 105.2(11) . .
F38 C58 F39 104.4(10) . .
F37 C58 C57 114.5(9) . .
F38 C58 C57 112.7(9) . .
F39 C58 C57 110.0(9) . .
F32 C53 F33 108.6(9) . .
F32 C53 F31 107.2(10) . .
F33 C53 F31 107.0(9) . .
F32 C53 C52 110.9(8) . .
F33 C53 C52 112.2(9) . .
F31 C53 C52 110.8(8) . .
C52 C51 C50 121.2(9) . .
C52 C51 H51 119.4 . .
C50 C51 H51 119.4 . .
C45 C46 C47 121.1(10) . .
C45 C46 H46 119.4 . .
C47 C46 H46 119.4 . .
C57 C56 C55 124.9(8) . .
C57 C56 H56 117.6 . .
C55 C56 H56 117.5 . .
F42 C54 F41 111.0(13) . .
F42 C54 F40 96.7(12) . .
F41 C54 F40 102.6(14) . .
F42 C54 C55 114.2(13) . .
F41 C54 C55 117.8(9) . .
F40 C54 C55 111.8(12) . .
C22 C21 C20 118.3(9) . .
C22 C21 H21 120.8 . .
C20 C21 H21 120.8 . .
O12 C47 C46 130.4(11) . .
O12 C47 C48 112.6(12) . .
C46 C47 C48 117.0(12) . .
F22 C39 F24 110.7(13) . .
F22 C39 F23 110.4(11) . .
F24 C39 F23 102.7(11) . .
F22 C39 C40 111.3(11) . .
F24 C39 C40 110.4(9) . .
F23 C39 C40 111.1(10) . .
O9 C30A C31A 130.5(13) . .
O9 C30A C37B 56.6(13) . .
C31A C30A C37B 144.7(18) . .
O9 C30A C29 112.0(12) . .
C31A C30A C29 117.3(13) . .
C37B C30A C29 66.4(15) . .
O7 C35 C36A 128.2(14) . .
O7 C35 C34 116.3(11) . .
C36A C35 C34 112.6(13) . .
O7 C35 C36B 106.0(13) . .
C36A C35 C36B 78.7(15) . .
C34 C35 C36B 102.0(12) . .
F20 C43 F19 107.9(12) . .
F20 C43 F21 105.9(11) . .
F19 C43 F21 103.1(11) . .
F20 C43 C42 112.6(10) . .
F19 C43 C42 112.9(10) . .
F21 C43 C42 113.6(11) . .
C30A C31A C32A 119.5(13) . .
C30A C31A H31A 120.2 . .
C32A C31A H31A 120.2 . .
C49 F34 F35A 59.8(15) . .
C49 F35B F36 51.4(11) . .
C49 F35A F36 50.5(11) . .
C49 F35A F34 41.5(10) . .
F36 F35A F34 81.8(14) . .
C49 F36 F35A 59.8(13) . .
C49 F36 F35B 51.2(11) . .
F35A F36 F35B 108.0(15) . .
O8 C37A C36A 132.7(17) . .
O8 C37A C38 107.8(17) . .
C36A C37A C38 119.5(18) . .
O8 C37A C30B 45.7(11) . .
C36A C37A C30B 163.8(19) . .
C38 C37A C30B 65.5(15) . .
C37A C36A C35 117.3(17) . .
C37A C36A C36B 104.9(17) . .
C35 C36A C36B 56.7(13) . .
C37A C36A H36A 121.2 . .
C35 C36A H36A 121.5 . .
C36B C36A H36A 106.2 . .
F7 C38 F8 101(2) . .
F7 C38 F9 141(3) . .
F8 C38 F9 61.7(18) . .
F7 C38 F9A 81(2) . .
F8 C38 F9A 118(2) . .
F7 C38 C37A 120(2) . .
F8 C38 C37A 124(2) . .
F9 C38 C37A 97(2) . .
F7 C38 C30B 103(3) . .
F8 C38 C30B 74.4(19) . .
F9 C38 C30B 105(2) . .
C37A C38 C30B 61.1(16) . .
C38 F9 F8 58.8(16) . .
C38 F9A F7 41.4(15) . .
C32B C32A O10 64.1(16) . .
C32B C32A C31A 135(2) . .
O10 C32A C31A 127.1(13) . .
C32B C32A C33 68.4(18) . .
O10 C32A C33 112.0(10) . .
C31A C32A C33 120.9(12) . .
C38 F7 F9A 57.9(19) . .
C38 F8 F9 59.5(19) . .
F34 C49 F35B 102(2) . .
F34 C49 F36 122.1(19) . .
F35B C49 F36 77.4(13) . .
F34 C49 F35A 78.7(17) . .
F35B C49 F35A 140.7(18) . .
F36 C49 F35A 69.7(15) . .
F34 C49 C50 125.3(14) . .
F35B C49 C50 110.4(16) . .
F36 C49 C50 107.3(16) . .
F35A C49 C50 99.7(16) . .
O8 C30B C31B 133(2) . .
O8 C30B C37A 49.1(15) . .
C31B C30B C37A 150(3) . .
O8 C30B C38 99(2) . .
C31B C30B C38 124(2) . .
C37A C30B C38 53.3(14) . .
C32B C31B C30B 119(2) . .
C32B C31B H31B 120.3 . .
C30B C31B H31B 120.5 . .
C32A C32B O10 70.4(19) . .
C32A C32B C31B 129(3) . .
O10 C32B C31B 123(2) . .
C32A C32B C33 75.3(19) . .
O10 C32B C33 119.9(19) . .
C31B C32B C33 117(2) . .
O9 C37B C36B 127(3) . .
O9 C37B C30A 56.0(13) . .
C36B C37B C30A 163(3) . .
O9 C37B C29 107(2) . .
C36B C37B C29 124(2) . .
C30A C37B C29 61.4(15) . .
C37B C36B C35 126(2) . .
C37B C36B C36A 128(2) . .
C35 C36B C36A 44.5(10) . .
C37B C36B H36B 116.7 . .
C35 C36B H36B 117.0 . .
C36A C36B H36B 96.4 . .
C48 F25 F27B 59.0(19) . .
F25 C48 F26 125.8(18) . .
F25 C48 F27A 85.6(18) . .
F26 C48 F27A 91(2) . .
F25 C48 F27B 78(3) . .
F26 C48 F27B 84(2) . .
F25 C48 C47 117.9(14) . .
F26 C48 C47 115.7(16) . .
F27A C48 C47 101.9(19) . .
F27B C48 C47 101(2) . .
C48 F27B F25 43.1(14) . .
F10 C34 F12 112.8(13) . .
F10 C34 F11 99.2(13) . .
F12 C34 F11 109.3(12) . .
F10 C34 C35 115.9(11) . .
F12 C34 C35 117.0(14) . .
F11 C34 C35 99.8(11) . .

loop_
_geom_bond_atom_site_label_1
_geom_bond_atom_site_label_2
_geom_bond_distance
_geom_bond_site_symmetry_2
Dy1 O5 2.319(6) .
Dy1 O9 2.323(6) .
Dy1 O2 2.331(5) .
Dy1 O8 2.334(7) .
Dy1 O10 2.357(6) .
Dy1 O6 2.360(6) .
Dy1 O7 2.371(6) .
Dy1 O11 2.400(6) .
Cu2 O15 1.926(6) .
Cu2 O14 1.941(6) .
Cu2 O13 1.947(6) .
Cu2 N3 2.009(6) .
Cu2 O12 2.185(7) .
Cu3 O16 1.997(6) 2_665
Cu3 O16 1.997(6) .
Cu3 N4 2.038(7) 2_665
Cu3 N4 2.038(7) .
Cu3 O17 2.287(6) 2_665
Cu3 O17 2.287(6) .
Cu1 O4 1.931(6) .
Cu1 O4 1.931(6) 2_656
Cu1 O3 1.950(5) 2_656
Cu1 O3 1.950(5) .
Cu1 O1 2.414(6) 2_656
Cu1 O1 2.414(6) .
F23 C39 1.354(13) .
F24 C39 1.330(14) .
F20 C43 1.258(13) .
F19 C43 1.308(15) .
F22 C39 1.263(15) .
F21 C43 1.341(15) .
F30 C44 1.312(16) .
F29 C44 1.299(14) .
F28 C44 1.281(16) .
F5 C28 1.293(12) .
F31 C53 1.324(13) .
F32 C53 1.319(13) .
F3 C24 1.293(12) .
F2 C24 1.337(12) .
F41 C54 1.254(14) .
F18 C33 1.296(13) .
F38 C58 1.296(14) .
F39 C58 1.344(15) .
F33 C53 1.323(11) .
F37 C58 1.293(12) .
F1 C24 1.296(13) .
F4 C28 1.290(14) .
F14 C29 1.299(18) .
F15 C29 1.262(18) .
F40 C54 1.333(18) .
F16 C33 1.259(17) .
F6 C28 1.270(14) .
F17 C33 1.289(15) .
F13 C29 1.28(2) .
F42 C54 1.201(17) .
O15 C52 1.280(11) .
O16 C57 1.260(10) .
O4 C27 1.266(10) .
O13 C45 1.269(11) .
O3 C25 1.252(11) .
O2 N2 1.299(8) .
O9 C30A 1.252(16) .
O9 C37B 1.26(3) .
O6 C40 1.248(11) .
O17 C55 1.245(10) .
O5 C42 1.248(12) .
O14 C50 1.279(12) .
O11 H11A 0.8519 .
O11 H11B 0.8520 .
O10 C32B 1.20(2) .
O10 C32A 1.254(15) .
O7 C35 1.214(12) .
O12 C47 1.255(13) .
O1 N1 1.262(9) .
O8 C30B 1.26(3) .
O8 C37A 1.33(2) .
N3 C18 1.342(10) .
N3 C17 1.358(11) .
N2 C7 1.319(10) .
N2 C4 1.508(9) .
N4 C23 1.333(10) .
N4 C22 1.342(11) .
N1 C7 1.372(10) .
N1 C1 1.507(10) .
C44 C45 1.521(14) .
C29 C30A 1.549(18) .
C29 C37B 1.62(3) .
C18 C14 1.390(11) .
C18 H18 0.9300 .
C57 C56 1.370(13) .
C57 C58 1.526(13) .
C50 C51 1.396(15) .
C50 C49 1.55(2) .
C23 C19 1.393(11) .
C23 H23 0.9300 .
C9 C10 1.401(11) .
C9 C8 1.413(11) .
C9 H9 0.9300 .
C10 C11 1.379(11) .
C10 C14 1.497(10) .
C14 C15 1.396(11) .
C8 C13 1.399(11) .
C8 C7 1.452(11) .
C52 C51 1.357(14) .
C52 C53 1.546(14) .
C13 C12 1.390(11) .
C13 H13 0.9300 .
C12 C11 1.407(11) .
C12 C19 1.479(11) .
C17 C16 1.383(12) .
C17 H17 0.9300 .
C27 C26 1.391(12) .
C27 C28 1.530(13) .
C19 C20 1.399(12) .
C26 C25 1.402(12) .
C26 H26 0.9300 .
C11 H11 0.9300 .
C16 C15 1.374(11) .
C16 H16 0.9300 .
C4 C5 1.520(12) .
C4 C6 1.545(13) .
C4 C1 1.553(12) .
C25 C24 1.527(12) .
C6 H6A 0.9600 .
C6 H6B 0.9600 .
C6 H6C 0.9600 .
C15 H15 0.9300 .
C40 C41 1.398(14) .
C40 C39 1.542(16) .
C22 C21 1.380(14) .
C22 H22 0.9300 .
C45 C46 1.374(15) .
C1 C2 1.510(13) .
C1 C3 1.531(13) .
C5 H5A 0.9600 .
C5 H5B 0.9600 .
C5 H5C 0.9600 .
C20 C21 1.386(14) .
C20 H20 0.9300 .
C55 C56 1.397(12) .
C55 C54 1.507(14) .
C42 C41 1.403(16) .
C42 C43 1.517(14) .
C3 H3A 0.9600 .
C3 H3B 0.9600 .
C3 H3C 0.9600 .
C41 H41 0.9300 .
C33 C32B 1.49(3) .
C33 C32A 1.554(18) .
C2 H2A 0.9600 .
C2 H2B 0.9600 .
C2 H2C 0.9600 .
C51 H51 0.9300 .
C46 C47 1.402(16) .
C46 H46 0.9300 .
C56 H56 0.9300 .
C21 H21 0.9300 .
C47 C48 1.58(2) .
C30A C31A 1.31(2) .
C30A C37B 1.39(3) .
C35 C36A 1.39(2) .
C35 C34 1.557(19) .
C35 C36B 1.65(3) .
C31A C32A 1.508(10) .
C31A H31A 0.9300 .
F34 C49 1.142(19) .
F34 F35A 1.69(3) .
F35B C49 1.33(2) .
F35B F36 1.66(2) .
F35A C49 1.49(3) .
F35A F36 1.62(3) .
F36 C49 1.33(2) .
C37A C36A 1.37(3) .
C37A C38 1.61(3) .
C37A C30B 1.75(4) .
C36A C36B 1.94(4) .
C36A H36A 0.9300 .
C38 F7 1.09(3) .
C38 F8 1.36(3) .
C38 F9 1.37(3) .
C38 F9A 1.39(3) .
C38 C30B 1.82(4) .
F9 F8 1.40(3) .
F9A F7 1.62(3) .
C32A C32B 0.95(3) .
C30B C31B 1.41(4) .
C31B C32B 1.40(3) .
C31B H31B 0.9300 .
C37B C36B 1.36(4) .
C36B H36B 0.9300 .
F25 C48 1.18(2) .
F25 F27B 1.69(4) .
F26 C48 1.219(19) .
C48 F27A 1.49(3) .
C48 F27B 1.48(4) .
F10 C34 1.243(16) .
F12 C34 1.209(15) .
C34 F11 1.506(18) .

loop_
_geom_torsion_atom_site_label_1
_geom_torsion_atom_site_label_2
_geom_torsion_atom_site_label_3
_geom_torsion_atom_site_label_4
_geom_torsion
Dy1 O2 N2 C7 85.7(10)
Dy1 O2 N2 C4 -89.0(8)
Cu1 O1 N1 C7 -147.7(14)
Cu1 O1 N1 C1 47(2)
C17 N3 C18 C14 0.5(12)
Cu2 N3 C18 C14 -177.6(6)
Cu3 O16 C57 C56 -3.7(15)
Cu3 O16 C57 C58 -179.7(7)
Cu2 O14 C50 C51 7.6(17)
Cu2 O14 C50 C49 -179.4(10)
C22 N4 C23 C19 1.7(13)
Cu3 N4 C23 C19 -175.9(6)
C8 C9 C10 C11 2.0(12)
C8 C9 C10 C14 -179.7(7)
N3 C18 C14 C15 -1.2(12)
N3 C18 C14 C10 176.3(7)
C11 C10 C14 C18 -34.8(12)
C9 C10 C14 C18 146.9(8)
C11 C10 C14 C15 142.6(8)
C9 C10 C14 C15 -35.7(11)
C10 C9 C8 C13 -3.2(12)
C10 C9 C8 C7 -179.0(7)
Cu2 O15 C52 C51 -8.2(14)
Cu2 O15 C52 C53 173.7(6)
C9 C8 C13 C12 1.9(12)
C7 C8 C13 C12 177.8(7)
C8 C13 C12 C11 0.7(12)
C8 C13 C12 C19 -175.6(7)
O2 N2 C7 N1 178.4(7)
C4 N2 C7 N1 -6.7(9)
O2 N2 C7 C8 2.0(13)
C4 N2 C7 C8 176.9(7)
O1 N1 C7 N2 -179.3(8)
C1 N1 C7 N2 -12.5(9)
O1 N1 C7 C8 -2.8(13)
C1 N1 C7 C8 164.0(7)
C13 C8 C7 N2 42.3(12)
C9 C8 C7 N2 -141.8(8)
C13 C8 C7 N1 -133.5(8)
C9 C8 C7 N1 42.4(12)
C18 N3 C17 C16 0.4(13)
Cu2 N3 C17 C16 178.5(7)
Cu1 O4 C27 C26 7.1(13)
Cu1 O4 C27 C28 -172.8(6)
N4 C23 C19 C20 -1.7(12)
N4 C23 C19 C12 176.1(7)
C13 C12 C19 C23 -30.6(11)
C11 C12 C19 C23 153.2(8)
C13 C12 C19 C20 147.1(9)
C11 C12 C19 C20 -29.1(12)
O4 C27 C26 C25 4.9(15)
C28 C27 C26 C25 -175.2(9)
C9 C10 C11 C12 0.6(13)
C14 C10 C11 C12 -177.7(7)
C13 C12 C11 C10 -1.9(12)
C19 C12 C11 C10 174.3(8)
N3 C17 C16 C15 -0.5(14)
O2 N2 C4 C5 -41.2(10)
C7 N2 C4 C5 143.6(8)
O2 N2 C4 C6 78.9(9)
C7 N2 C4 C6 -96.4(8)
O2 N2 C4 C1 -163.2(7)
C7 N2 C4 C1 21.6(9)
Cu1 O3 C25 C26 -8.3(13)
Cu1 O3 C25 C24 174.0(6)
C27 C26 C25 O3 -4.1(15)
C27 C26 C25 C24 173.5(9)
C17 C16 C15 C14 -0.3(14)
C18 C14 C15 C16 1.1(12)
C10 C14 C15 C16 -176.4(8)
Dy1 O6 C40 C41 16.2(15)
Dy1 O6 C40 C39 -163.0(7)
C23 N4 C22 C21 -0.5(15)
Cu3 N4 C22 C21 177.1(8)
Cu2 O13 C45 C46 13.9(15)
Cu2 O13 C45 C44 -170.9(7)
F28 C44 C45 O13 169.2(12)
F29 C44 C45 O13 -65.8(14)
F30 C44 C45 O13 50.3(14)
F28 C44 C45 C46 -14.9(18)
F29 C44 C45 C46 110.1(13)
F30 C44 C45 C46 -133.9(12)
O1 N1 C1 C2 74.2(11)
C7 N1 C1 C2 -92.8(8)
O1 N1 C1 C3 -45.3(12)
C7 N1 C1 C3 147.7(8)
O1 N1 C1 C4 -168.2(8)
C7 N1 C1 C4 24.8(9)
N2 C4 C1 N1 -25.4(7)
C5 C4 C1 N1 -143.5(7)
C6 C4 C1 N1 87.1(8)
N2 C4 C1 C2 86.2(8)
C5 C4 C1 C2 -31.9(11)
C6 C4 C1 C2 -161.3(8)
N2 C4 C1 C3 -143.3(7)
C5 C4 C1 C3 98.5(10)
C6 C4 C1 C3 -30.9(10)
O4 C27 C28 F6 -37.5(13)
C26 C27 C28 F6 142.5(11)
O4 C27 C28 F4 79.0(12)
C26 C27 C28 F4 -101.0(11)
O4 C27 C28 F5 -161.4(9)
C26 C27 C28 F5 18.6(14)
C23 C19 C20 C21 0.5(14)
C12 C19 C20 C21 -177.3(9)
Cu3 O17 C55 C56 -4.5(13)
Cu3 O17 C55 C54 172.7(8)
Dy1 O5 C42 C41 -16.7(15)
Dy1 O5 C42 C43 163.5(6)
O6 C40 C41 C42 1.7(16)
C39 C40 C41 C42 -179.1(10)
O5 C42 C41 C40 -1.8(16)
C43 C42 C41 C40 178.0(9)
O3 C25 C24 F3 -171.6(9)
C26 C25 C24 F3 10.4(14)
O3 C25 C24 F1 64.3(13)
C26 C25 C24 F1 -113.7(12)
O3 C25 C24 F2 -52.5(12)
C26 C25 C24 F2 129.5(10)
O16 C57 C58 F37 -169.7(11)
C56 C57 C58 F37 13.7(16)
O16 C57 C58 F38 -44.0(13)
C56 C57 C58 F38 139.4(11)
O16 C57 C58 F39 72.1(11)
C56 C57 C58 F39 -104.5(11)
O15 C52 C53 F32 -59.7(11)
C51 C52 C53 F32 122.0(11)
O15 C52 C53 F33 178.7(9)
C51 C52 C53 F33 0.4(14)
O15 C52 C53 F31 59.2(11)
C51 C52 C53 F31 -119.1(10)
O15 C52 C51 C50 -1.8(17)
C53 C52 C51 C50 176.2(10)
O14 C50 C51 C52 2.1(19)
C49 C50 C51 C52 -170.3(13)
O13 C45 C46 C47 5.2(19)
C44 C45 C46 C47 -169.8(11)
O16 C57 C56 C55 1.3(18)
C58 C57 C56 C55 177.1(10)
O17 C55 C56 C57 3.5(18)
C54 C55 C56 C57 -173.6(11)
O17 C55 C54 F42 -103.6(14)
C56 C55 C54 F42 73.9(17)
O17 C55 C54 F41 29.4(18)
C56 C55 C54 F41 -153.1(12)
O17 C55 C54 F40 147.9(11)
C56 C55 C54 F40 -34.7(17)
N4 C22 C21 C20 -0.6(17)
C19 C20 C21 C22 0.6(17)
Cu2 O12 C47 C46 -11.7(17)
Cu2 O12 C47 C48 170.8(12)
C45 C46 C47 O12 -5(2)
C45 C46 C47 C48 172.6(15)
O6 C40 C39 F22 81.6(14)
C41 C40 C39 F22 -97.7(13)
O6 C40 C39 F24 -41.8(13)
C41 C40 C39 F24 138.9(10)
O6 C40 C39 F23 -155.0(10)
C41 C40 C39 F23 25.7(15)
C37B O9 C30A C31A 136(2)
Dy1 O9 C30A C31A 13(3)
Dy1 O9 C30A C37B -122.8(16)
C37B O9 C30A C29 -38.5(17)
Dy1 O9 C30A C29 -161.4(9)
F15 C29 C30A O9 -50(2)
F13 C29 C30A O9 90.2(19)
F14 C29 C30A O9 -156.5(14)
C37B C29 C30A O9 34.6(14)
F15 C29 C30A C31A 134.8(17)
F13 C29 C30A C31A -85(2)
F14 C29 C30A C31A 28(2)
C37B C29 C30A C31A -141(2)
F15 C29 C30A C37B -84.3(19)
F13 C29 C30A C37B 56(2)
F14 C29 C30A C37B 168.9(19)
Dy1 O7 C35 C36A -30(2)
Dy1 O7 C35 C34 170.2(8)
Dy1 O7 C35 C36B 57.7(17)
O5 C42 C43 F20 -84.0(14)
C41 C42 C43 F20 96.2(13)
O5 C42 C43 F19 38.5(14)
C41 C42 C43 F19 -141.3(11)
O5 C42 C43 F21 155.6(11)
C41 C42 C43 F21 -24.2(15)
O9 C30A C31A C32A -3(3)
C37B C30A C31A C32A 84(3)
C29 C30A C31A C32A 171.4(15)
C49 F34 F35A F36 36.2(13)
F34 F35A F36 C49 -30.5(11)
C49 F35A F36 F35B 17.8(15)
F34 F35A F36 F35B -12.7(15)
C49 F35B F36 F35A -19.8(17)
C30B O8 C37A C36A 158(3)
Dy1 O8 C37A C36A 17(3)
C30B O8 C37A C38 -23(2)
Dy1 O8 C37A C38 -164.2(12)
Dy1 O8 C37A C30B -141.1(16)
O8 C37A C36A C35 -5(3)
C38 C37A C36A C35 176.0(18)
C30B C37A C36A C35 72(7)
O8 C37A C36A C36B -65(3)
C38 C37A C36A C36B 116(2)
C30B C37A C36A C36B 12(7)
O7 C35 C36A C37A 11(3)
C34 C35 C36A C37A 171.1(16)
C36B C35 C36A C37A -90(2)
O7 C35 C36A C36B 101.6(18)
C34 C35 C36A C36B -98.5(14)
O8 C37A C38 F7 106(3)
C36A C37A C38 F7 -74(3)
C30B C37A C38 F7 88(3)
O8 C37A C38 F8 -25(3)
C36A C37A C38 F8 154(3)
C30B C37A C38 F8 -43(3)
O8 C37A C38 F9 -85(2)
C36A C37A C38 F9 94(2)
C30B C37A C38 F9 -103(2)
O8 C37A C38 C30B 17.9(16)
C36A C37A C38 C30B -163(2)
F7 C38 F9 F8 -71(5)
C37A C38 F9 F8 125(2)
C30B C38 F9 F8 62.8(19)
F8 C38 F9A F7 98(3)
Dy1 O10 C32A C32B 124.3(18)
C32B O10 C32A C31A -129(3)
Dy1 O10 C32A C31A -4(2)
C32B O10 C32A C33 50.4(18)
Dy1 O10 C32A C33 174.6(7)
C30A C31A C32A C32B -90(3)
C30A C31A C32A O10 -1(3)
C30A C31A C32A C33 179.7(15)
F16 C33 C32A C32B -28(2)
F17 C33 C32A C32B -144(2)
F18 C33 C32A C32B 100(2)
F16 C33 C32A O10 -76.5(17)
F17 C33 C32A O10 167.8(13)
F18 C33 C32A O10 52.2(17)
C32B C33 C32A O10 -48.1(17)
F16 C33 C32A C31A 102.7(18)
F17 C33 C32A C31A -13.0(19)
F18 C33 C32A C31A -128.7(14)
C32B C33 C32A C31A 131(2)
F8 C38 F7 F9A -117(3)
F7 C38 F8 F9 143(3)
C37A C38 F8 F9 -79(3)
C30B C38 F8 F9 -117(2)
F35A F34 C49 F35B -139.9(19)
F35A F34 C49 F36 -57(2)
F35A F34 C49 C50 94(2)
F36 F35B C49 F34 120.6(19)
F36 F35B C49 F35A 34(3)
F36 F35B C49 C50 -104.0(18)
F35A F36 C49 F34 61(2)
F35B F36 C49 F34 -97(3)
F35A F36 C49 F35B 158.1(19)
F35B F36 C49 F35A -158.1(19)
F35A F36 C49 C50 -94.2(18)
F35B F36 C49 C50 107.7(18)
F36 F35A C49 F34 -130.7(17)
F36 F35A C49 F35B -35(3)
F34 F35A C49 F35B 96(3)
F34 F35A C49 F36 130.7(17)
F36 F35A C49 C50 105.0(15)
F34 F35A C49 C50 -124.3(14)
O14 C50 C49 F34 10(3)
C51 C50 C49 F34 -177(2)
O14 C50 C49 F35B -112.7(16)
C51 C50 C49 F35B 61(2)
O14 C50 C49 F36 164.6(14)
C51 C50 C49 F36 -22(2)
O14 C50 C49 F35A 92.9(16)
C51 C50 C49 F35A -93.8(17)
C37A O8 C30B C31B -139(4)
Dy1 O8 C30B C31B 0(5)
Dy1 O8 C30B C37A 139.6(17)
C37A O8 C30B C38 19.4(17)
Dy1 O8 C30B C38 159.0(11)
C36A C37A C30B O8 -92(6)
C38 C37A C30B O8 156(2)
O8 C37A C30B C31B 107(5)
C36A C37A C30B C31B 15(9)
C38 C37A C30B C31B -97(5)
O8 C37A C30B C38 -156(2)
C36A C37A C30B C38 112(6)
F7 C38 C30B O8 -136(2)
F8 C38 C30B O8 126(2)
F9 C38 C30B O8 71(3)
C37A C38 C30B O8 -18.2(16)
F7 C38 C30B C31B 25(4)
F8 C38 C30B C31B -73(3)
F9 C38 C30B C31B -128(3)
C37A C38 C30B C31B 143(3)
F7 C38 C30B C37A -118(2)
F8 C38 C30B C37A 144(2)
F9 C38 C30B C37A 89(2)
O8 C30B C31B C32B 0(6)
C37A C30B C31B C32B -79(5)
C38 C30B C31B C32B -154(3)
C31A C32A C32B O10 117(3)
C33 C32A C32B O10 -129.9(13)
O10 C32A C32B C31B -117(3)
C31A C32A C32B C31B 0(5)
C33 C32A C32B C31B 113(3)
O10 C32A C32B C33 129.9(13)
C31A C32A C32B C33 -113(3)
Dy1 O10 C32B C32A -108.2(19)
C32A O10 C32B C31B 125(4)
Dy1 O10 C32B C31B 17(4)
C32A O10 C32B C33 -58.9(19)
Dy1 O10 C32B C33 -167.1(9)
C30B C31B C32B C32A 83(4)
C30B C31B C32B O10 -8(5)
C30B C31B C32B C33 176(3)
F16 C33 C32B C32A 156.4(17)
F17 C33 C32B C32A 48(3)
F18 C33 C32B C32A -94(2)
F16 C33 C32B O10 -147(2)
F17 C33 C32B O10 104(3)
F18 C33 C32B O10 -38(3)
C32A C33 C32B O10 56(2)
F16 C33 C32B C31B 29(2)
F17 C33 C32B C31B -79(3)
F18 C33 C32B C31B 139(2)
C32A C33 C32B C31B -127(3)
C30A O9 C37B C36B -160(3)
Dy1 O9 C37B C36B -30(3)
Dy1 O9 C37B C30A 130.1(12)
C30A O9 C37B C29 35.4(13)
Dy1 O9 C37B C29 165.5(8)
C31A C30A C37B O9 -115(3)
C29 C30A C37B O9 140.9(15)
O9 C30A C37B C36B 106(10)
C31A C30A C37B C36B -9(11)
C29 C30A C37B C36B -113(9)
O9 C30A C37B C29 -140.9(15)
C31A C30A C37B C29 104(3)
F15 C29 C37B O9 80.9(19)
F13 C29 C37B O9 -167.5(17)
F14 C29 C37B O9 -56(4)
C30A C29 C37B O9 -33.2(13)
F15 C29 C37B C36B -85(3)
F13 C29 C37B C36B 27(3)
F14 C29 C37B C36B 138(4)
C30A C29 C37B C36B 161(3)
F15 C29 C37B C30A 114.0(17)
F13 C29 C37B C30A -134.3(16)
F14 C29 C37B C30A -23(4)
O9 C37B C36B C35 7(4)
C30A C37B C36B C35 -87(10)
C29 C37B C36B C35 169.6(19)
O9 C37B C36B C36A 64(4)
C30A C37B C36B C36A -30(11)
C29 C37B C36B C36A -134(2)
O7 C35 C36B C37B -17(3)
C36A C35 C36B C37B 110(3)
C34 C35 C36B C37B -139(3)
O7 C35 C36B C36A -126.8(15)
C34 C35 C36B C36A 111.0(14)
F27B F25 C48 F26 -74(4)
F27B F25 C48 C47 97(3)
O12 C47 C48 F25 -4(3)
C46 C47 C48 F25 178(2)
O12 C47 C48 F26 167(2)
C46 C47 C48 F26 -11(3)
O12 C47 C48 F27A -96(2)
C46 C47 C48 F27A 86.5(19)
O12 C47 C48 F27B 78(2)
C46 C47 C48 F27B -100(2)
F26 C48 F27B F25 128.5(16)
C47 C48 F27B F25 -116.4(15)
O7 C35 C34 F10 24(2)
C36A C35 C34 F10 -138.2(16)
C36B C35 C34 F10 139.1(17)
O7 C35 C34 F12 161.2(13)
C36A C35 C34 F12 -1(2)
C36B C35 C34 F12 -83.9(19)
O7 C35 C34 F11 -81.1(14)
C36A C35 C34 F11 116.4(15)
C36B C35 C34 F11 33.8(15)
